data_7155755
loop_
_publ_author_name
'Ligny, Romain'
'Gauthier, Etienne S.'
'Y\'a\~nez, Manuel'
'Roisnel, Thierry'
'Guillemin, Jean-Claude'
'Trolez, Yann'

_publ_section_title
;
 One-step synthesis of conjugated enynenitriles from bromocyanoacetylene.
;
_journal_name_full 'Organic &amp; biomolecular chemistry'
_journal_paper_doi 10.1039/c6ob02590k
_journal_year 2017
_chemical_compound_source 'synthesis as described'
_chemical_formula_moiety 'C3 Br N'
_chemical_formula_sum 'C3 Br N'
_chemical_formula_weight 129.95
_chemical_name_systematic
;
 ?
;
_space_group_crystal_system monoclinic
_space_group_IT_number 11
_space_group_name_Hall '-P 2yb'
_space_group_name_H-M_alt 'P 1 21/m 1'
_symmetry_space_group_name_Hall '-P 2yb'
_symmetry_space_group_name_H-M 'P 1 21/m 1'
_audit_update_record
;
2016-11-10 deposited with the CCDC.
2017-06-27 downloaded from the CCDC.
;
_cell_angle_alpha 90
_cell_angle_beta 95.735(9)
_cell_angle_gamma 90
_cell_formula_units_Z 2
_cell_length_a 5.0950(10)
_cell_length_b 6.1734(13)
_cell_length_c 6.2035(14)
_cell_measurement_reflns_used 2292
_cell_measurement_temperature 150
_cell_measurement_theta_max 27.49
_cell_measurement_theta_min 3.30
_cell_measurement_wavelength 0.71073
_cell_volume 194.14(7)
_computing_cell_refinement 'APEX3 (Bruker, 2015); SAINT (Bruker, 2014)'
_computing_data_collection 'SAINT (Bruker, 2014)'
_computing_data_reduction 'SAINT (Bruker, 2014)'
_computing_molecular_graphics 'SXGRAPH (Farrugia, 1999), Mercury (CSD, 2014)'
_computing_publication_material 'CRYSCALC (T. Roisnel, local program, 2016)'
_computing_structure_refinement 'SHELXL-2016/6 (Sheldrick, 2016)'
_computing_structure_solution 'SHELXT (Sheldrick, 2015)'
_diffrn_ambient_temperature 150
_diffrn_detector '(CMOS) PHOTON 100'
_diffrn_measured_fraction_theta_full 1.000
_diffrn_measured_fraction_theta_max 1.000
_diffrn_measurement_device_type 'D8 VENTURE Bruker AXS'
_diffrn_measurement_method 'rotation images'
_diffrn_radiation_monochromator 'multilayer monochromator'
_diffrn_radiation_probe x-ray
_diffrn_radiation_source 'Incoatec microfocus sealed tube'
_diffrn_radiation_type MoK\a
_diffrn_radiation_wavelength 0.71073
_diffrn_reflns_av_R_equivalents 0.0407
_diffrn_reflns_av_unetI/netI 0.0408
_diffrn_reflns_limit_h_max 6
_diffrn_reflns_limit_h_min -6
_diffrn_reflns_limit_k_max 6
_diffrn_reflns_limit_k_min -8
_diffrn_reflns_limit_l_max 8
_diffrn_reflns_limit_l_min -8
_diffrn_reflns_number 1670
_diffrn_reflns_theta_full 25.242
_diffrn_reflns_theta_max 27.491
_diffrn_reflns_theta_min 3.301
_exptl_absorpt_coefficient_mu 10.357
_exptl_absorpt_correction_T_max 0.394
_exptl_absorpt_correction_T_min 0.118
_exptl_absorpt_correction_type multi-scan
_exptl_absorpt_process_details
;
  [Sheldrick, G.M. (2014). SADABS Bruker AXS Inc., Madison, Wisconsin, USA]
;
_exptl_crystal_colour colourless
_exptl_crystal_density_diffrn 2.223
_exptl_crystal_description block
_exptl_crystal_F_000 120
_exptl_crystal_size_max 0.180
_exptl_crystal_size_mid 0.120
_exptl_crystal_size_min 0.090
_refine_diff_density_max 0.553
_refine_diff_density_min -1.115
_refine_diff_density_rms 0.247
_refine_ls_extinction_method none
_refine_ls_goodness_of_fit_ref 1.217
_refine_ls_matrix_type full
_refine_ls_number_parameters 31
_refine_ls_number_reflns 486
_refine_ls_number_restraints 0
_refine_ls_restrained_S_all 1.217
_refine_ls_R_factor_all 0.0300
_refine_ls_R_factor_gt 0.0289
_refine_ls_shift/su_max 0.008
_refine_ls_shift/su_mean 0.001
_refine_ls_structure_factor_coef Fsqd
_refine_ls_weighting_details 'w=1/[\s^2^(Fo^2^)+(0.0405P)^2^+0.0220P] where P=(Fo^2^+2Fc^2^)/3'
_refine_ls_weighting_scheme calc
_refine_ls_wR_factor_gt 0.0711
_refine_ls_wR_factor_ref 0.0719
_reflns_number_gt 471
_reflns_number_total 486
_reflns_threshold_expression >2sigma(I)
_cod_data_source_file c6ob02590k2.cif
_cod_data_source_block YT_BRC3N
_cod_database_code 7155755

loop_
_space_group_symop_operation_xyz
'x, y, z'
'-x, y+1/2, -z'
'-x, -y, -z'
'x, -y-1/2, z'

loop_
_atom_site_label
_atom_site_type_symbol
_atom_site_fract_x
_atom_site_fract_y
_atom_site_fract_z
_atom_site_U_iso_or_equiv
_atom_site_adp_type
_atom_site_occupancy
_atom_site_site_symmetry_order
_atom_site_calc_flag
_atom_site_refinement_flags_posn
_atom_site_refinement_flags_adp
_atom_site_refinement_flags_occupancy
C1 C 0.0347(8) 0.250000 0.7405(7) 0.0204(8) Uani 1 2 d S T P
C2 C -0.1098(9) 0.250000 0.8805(7) 0.0217(9) Uani 1 2 d S T P
C3 C -0.2811(8) 0.250000 1.0390(7) 0.0229(9) Uani 1 2 d S T P
N4 N -0.4234(9) 0.250000 1.1721(7) 0.0314(9) Uani 1 2 d S T P
Br1 Br 0.24708(6) 0.250000 0.52785(6) 0.0199(2) Uani 1 2 d S T P

loop_
_atom_site_aniso_label
_atom_site_aniso_U_11
_atom_site_aniso_U_22
_atom_site_aniso_U_33
_atom_site_aniso_U_23
_atom_site_aniso_U_13
_atom_site_aniso_U_12
C1 0.023(2) 0.0170(17) 0.0218(19) 0.000 0.0034(15) 0.000
C2 0.025(2) 0.0193(19) 0.021(2) 0.000 0.0049(17) 0.000
C3 0.026(2) 0.021(2) 0.022(2) 0.000 0.0050(17) 0.000
N4 0.035(2) 0.033(2) 0.028(2) 0.000 0.0133(18) 0.000
Br1 0.0215(3) 0.0192(3) 0.0200(3) 0.000 0.00735(16) 0.000

loop_
_atom_type_symbol
_atom_type_description
_atom_type_scat_dispersion_real
_atom_type_scat_dispersion_imag
_atom_type_scat_source
C C 0.0033 0.0016 'International Tables Vol C Tables 4.2.6.8 and 6.1.1.4'
N N 0.0061 0.0033 'International Tables Vol C Tables 4.2.6.8 and 6.1.1.4'
Br Br -0.2901 2.4595 'International Tables Vol C Tables 4.2.6.8 and 6.1.1.4'

loop_
_geom_angle_atom_site_label_1
_geom_angle_atom_site_label_2
_geom_angle_atom_site_label_3
_geom_angle
C2 C1 Br1 179.1(4)
C1 C2 C3 178.8(5)
N4 C3 C2 179.7(5)

loop_
_geom_bond_atom_site_label_1
_geom_bond_atom_site_label_2
_geom_bond_distance
C1 C2 1.193(7)
C1 Br1 1.788(4)
C2 C3 1.378(6)
C3 N4 1.152(7)
